data_1505019
loop_
_publ_author_name
'Llin\`as, Antonio'
'Burley, Jonathan C.'
'Box, Karl J.'
'Glen, Robert C.'
'Goodman, Jonathan M.'

_publ_section_title
;
 Diclofenac solubility: independent determination of the intrinsic
 solubility of three crystal forms.
;
_journal_issue 5
_journal_name_full 'Journal of medicinal chemistry'
_journal_page_first 979
_journal_page_last 983
_journal_paper_doi 10.1021/jm0612970
_journal_volume 50
_journal_year 2007
_chemical_formula_moiety '4(C14 H10 Cl2 N O2 1-),4(Na 1+),19(H2 O)'
_chemical_formula_sum 'C14 H19.5 Cl2 N Na O6.75'
_chemical_formula_weight 403.69
_chemical_name_systematic
; 

 ? 

;
_space_group_IT_number 4
_symmetry_cell_setting monoclinic
_symmetry_space_group_name_Hall 'P 2yb'
_symmetry_space_group_name_H-M 'P 1 21 1'
_atom_sites_solution_hydrogens geom
_atom_sites_solution_primary direct
_atom_sites_solution_secondary difmap
_audit_creation_method SHELXL-97
_cell_angle_alpha 90.00
_cell_angle_beta 90.7290(10)
_cell_angle_gamma 90.00
_cell_formula_units_Z 8
_cell_length_a 9.55400(10)
_cell_length_b 39.4910(4)
_cell_length_c 9.84120(10)
_cell_measurement_reflns_used 40474
_cell_measurement_temperature 150(2)
_cell_measurement_theta_max 27.48
_cell_measurement_theta_min 1.00
_cell_volume 3712.75(7)
_computing_cell_refinement 'HKL Scalepack (Otwinowski & Minor 1997)'
_computing_data_collection 'Collect (Nonius B.V. 1998)'
_computing_data_reduction
;

 HKL Denzo and Scalepack (Otwinowski & Minor 1997)

;
_computing_publication_material 'SHELXL-97 (Sheldrick 1997)'
_computing_structure_refinement 'SHELXL-97 (Sheldrick 1997)'
_computing_structure_solution 'SIR-92 (Altomare et al. 1994)'
_diffrn_ambient_temperature 150(2)
_diffrn_measured_fraction_theta_full 0.865
_diffrn_measured_fraction_theta_max 0.865
_diffrn_measurement_device_type 'Nonius Kappa CCD'
_diffrn_measurement_method 'Thin slice \w and \f scans'
_diffrn_radiation_source 'fine-focus sealed tube'
_diffrn_radiation_type MoK\a
_diffrn_radiation_wavelength 0.71073
_diffrn_reflns_av_R_equivalents 0.0249
_diffrn_reflns_av_sigmaI/netI 0.0316
_diffrn_reflns_limit_h_max 12
_diffrn_reflns_limit_h_min -12
_diffrn_reflns_limit_k_max 46
_diffrn_reflns_limit_k_min -51
_diffrn_reflns_limit_l_max 12
_diffrn_reflns_limit_l_min -12
_diffrn_reflns_number 20123
_diffrn_reflns_theta_full 27.51
_diffrn_reflns_theta_max 27.51
_diffrn_reflns_theta_min 3.60
_exptl_absorpt_coefficient_mu 0.406
_exptl_absorpt_correction_T_max 0.893
_exptl_absorpt_correction_T_min 0.844
_exptl_absorpt_correction_type multi-scan
_exptl_absorpt_process_details
;

multi-scan from symmetry-related measurements 

 Sortav (Blessing 1995)

;
_exptl_crystal_density_diffrn 1.444
_exptl_crystal_density_method 'not measured'
_exptl_crystal_F_000 1676
_exptl_crystal_size_max 0.46
_exptl_crystal_size_mid 0.23
_exptl_crystal_size_min 0.21
_refine_diff_density_max 0.519
_refine_diff_density_min -0.301
_refine_diff_density_rms 0.063
_refine_ls_abs_structure_details 'Flack H D (1983), Acta Cryst. A39, 876-881'
_refine_ls_abs_structure_Flack 0.51(3)
_refine_ls_extinction_method none
_refine_ls_goodness_of_fit_ref 1.091
_refine_ls_hydrogen_treatment mixed
_refine_ls_matrix_type full
_refine_ls_number_parameters 1008
_refine_ls_number_reflns 11098
_refine_ls_number_restraints 55
_refine_ls_restrained_S_all 1.090
_refine_ls_R_factor_all 0.0337
_refine_ls_R_factor_gt 0.0323
_refine_ls_shift/su_max 0.274
_refine_ls_shift/su_mean 0.007
_refine_ls_structure_factor_coef Fsqd
_refine_ls_weighting_details 'calc w=1/[\s^2^(Fo^2^)+(0.0606P)^2^+1.3068P] where P=(Fo^2^+2Fc^2^)/3'
_refine_ls_weighting_scheme calc
_refine_ls_wR_factor_gt 0.0943
_refine_ls_wR_factor_ref 0.0965
_reflns_number_gt 10739
_reflns_number_total 11098
_reflns_threshold_expression >2sigma(I)
_cod_data_source_file jm0612970si20061219_020352.cif
_cod_data_source_block jg0501
_cod_original_sg_symbol_H-M P2(1)
_cod_database_code 1505019

loop_
_symmetry_equiv_pos_as_xyz
'x, y, z'
'-x, y+1/2, -z'

loop_
_atom_site_label
_atom_site_type_symbol
_atom_site_fract_x
_atom_site_fract_y
_atom_site_fract_z
_atom_site_U_iso_or_equiv
_atom_site_adp_type
_atom_site_occupancy
_atom_site_symmetry_multiplicity
_atom_site_calc_flag
_atom_site_refinement_flags
Cl1_1 Cl 0.95408(7) 1.260037(18) 0.25747(7) 0.02276(14) Uani 1 1 d .
O1_1 O 1.0138(2) 1.11486(5) 0.2460(2) 0.0240(4) Uani 1 1 d .
C1_1 C 0.7911(3) 1.16701(7) 0.3062(3) 0.0188(5) Uani 1 1 d .
N1_1 N 1.0004(2) 1.18519(7) 0.1900(2) 0.0207(5) Uani 1 1 d .
H1_1 H 1.0464 1.1689 0.2320 0.025 Uiso 1 1 calc R
Cl2_1 Cl 1.21191(8) 1.15537(2) 0.00314(8) 0.02997(16) Uani 1 1 d .
O2_1 O 0.8994(2) 1.08572(6) 0.4046(2) 0.0283(5) Uani 1 1 d .
C2_1 C 0.6459(3) 1.16859(8) 0.3203(3) 0.0239(6) Uani 1 1 d .
H2_1 H 0.6027 1.1557 0.3898 0.029 Uiso 1 1 calc R
C3_1 C 0.5630(3) 1.18856(8) 0.2352(3) 0.0255(6) Uani 1 1 d .
H3_1 H 0.4648 1.1899 0.2482 0.031 Uiso 1 1 calc R
C4_1 C 0.6253(3) 1.20665(8) 0.1306(3) 0.0240(6) Uani 1 1 d .
H4_1 H 0.5696 1.2202 0.0712 0.029 Uiso 1 1 calc R
C5_1 C 0.7686(3) 1.20485(8) 0.1138(3) 0.0220(6) Uani 1 1 d .
H5_1 H 0.8103 1.2168 0.0410 0.026 Uiso 1 1 calc R
C6_1 C 0.8531(3) 1.18582(7) 0.2015(3) 0.0182(5) Uani 1 1 d .
C7_1 C 1.0776(3) 1.20875(7) 0.1163(3) 0.0175(5) Uani 1 1 d .
C8_1 C 1.0653(3) 1.24385(8) 0.1354(3) 0.0189(5) Uani 1 1 d .
C9_1 C 1.1428(3) 1.26701(8) 0.0615(3) 0.0229(6) Uani 1 1 d .
H9_1 H 1.1292 1.2906 0.0744 0.027 Uiso 1 1 calc R
C10_1 C 1.2403(3) 1.25552(8) -0.0314(3) 0.0234(6) Uani 1 1 d .
H10_1 H 1.2919 1.2712 -0.0840 0.028 Uiso 1 1 calc R
C11_1 C 1.2619(3) 1.22109(8) -0.0470(3) 0.0239(6) Uani 1 1 d .
H11_1 H 1.3314 1.2131 -0.1072 0.029 Uiso 1 1 calc R
C12_1 C 1.1818(3) 1.19835(8) 0.0256(3) 0.0202(5) Uani 1 1 d .
C13_1 C 0.8783(3) 1.14620(7) 0.4048(3) 0.0200(5) Uani 1 1 d .
H13A_1 H 0.8208 1.1410 0.4852 0.024 Uiso 1 1 calc R
H13B_1 H 0.9588 1.1600 0.4362 0.024 Uiso 1 1 calc R
C14_1 C 0.9334(3) 1.11320(8) 0.3472(3) 0.0198(5) Uani 1 1 d .
Cl1_2 Cl 1.55101(7) 1.260748(19) 0.76574(7) 0.02377(14) Uani 1 1 d .
O1_2 O 1.5158(2) 1.11420(6) 0.6971(2) 0.0250(4) Uani 1 1 d .
N1_2 N 1.5049(2) 1.18660(6) 0.6824(2) 0.0204(5) Uani 1 1 d .
H1_2 H 1.4588 1.1699 0.7205 0.025 Uiso 1 1 calc R
C1_2 C 1.7126(3) 1.16450(8) 0.7931(3) 0.0193(5) Uani 1 1 d .
Cl2_2 Cl 1.29456(7) 1.15893(2) 0.48517(8) 0.02920(16) Uani 1 1 d .
O2_2 O 1.4833(2) 1.09400(5) 0.9054(2) 0.0259(4) Uani 1 1 d .
C2_2 C 1.8584(3) 1.16429(8) 0.8078(3) 0.0232(6) Uani 1 1 d .
H2_2 H 1.9004 1.1492 0.8715 0.028 Uiso 1 1 calc R
C3_2 C 1.9438(3) 1.18538(9) 0.7325(3) 0.0268(7) Uani 1 1 d .
H3_2 H 2.0425 1.1848 0.7451 0.032 Uiso 1 1 calc R
C4_2 C 1.8833(3) 1.20740(8) 0.6384(3) 0.0227(6) Uani 1 1 d .
H4_2 H 1.9406 1.2223 0.5876 0.027 Uiso 1 1 calc R
C5_2 C 1.7384(3) 1.20762(8) 0.6185(3) 0.0215(6) Uani 1 1 d .
H5_2 H 1.6976 1.2220 0.5515 0.026 Uiso 1 1 calc R
C6_2 C 1.6532(3) 1.18671(7) 0.6969(3) 0.0179(5) Uani 1 1 d .
C7_2 C 1.4275(3) 1.21097(7) 0.6124(3) 0.0186(5) Uani 1 1 d .
C8_2 C 1.4392(3) 1.24595(8) 0.6382(3) 0.0196(5) Uani 1 1 d .
C9_2 C 1.3596(3) 1.26985(8) 0.5681(3) 0.0229(6) Uani 1 1 d .
H9_2 H 1.3727 1.2933 0.5856 0.027 Uiso 1 1 calc R
C10_2 C 1.2610(3) 1.25936(8) 0.4727(3) 0.0247(6) Uani 1 1 d .
H10_2 H 1.2079 1.2756 0.4228 0.030 Uiso 1 1 calc R
C11_2 C 1.2403(3) 1.22492(8) 0.4505(3) 0.0230(6) Uani 1 1 d .
H11_2 H 1.1692 1.2174 0.3893 0.028 Uiso 1 1 calc R
C12_2 C 1.3235(3) 1.20183(8) 0.5178(3) 0.0205(5) Uani 1 1 d .
C13_2 C 1.6244(3) 1.14326(8) 0.8854(3) 0.0215(6) Uani 1 1 d .
H13A_2 H 1.5608 1.1587 0.9344 0.026 Uiso 1 1 calc R
H13B_2 H 1.6874 1.1328 0.9541 0.026 Uiso 1 1 calc R
C14_2 C 1.5358(3) 1.11517(7) 0.8230(3) 0.0199(5) Uani 1 1 d .
Cl1_3 Cl 0.95002(7) 0.795139(18) 0.30777(7) 0.02339(14) Uani 1 1 d .
O1_3 O 0.9916(2) 0.93973(5) 0.2815(2) 0.0254(5) Uani 1 1 d .
N1_3 N 0.9919(2) 0.86992(6) 0.2356(2) 0.0208(5) Uani 1 1 d .
H1_3 H 1.0365 0.8867 0.2760 0.025 Uiso 1 1 calc R
C1_3 C 0.7807(3) 0.88740(7) 0.3500(3) 0.0190(5) Uani 1 1 d .
Cl2_3 Cl 1.20405(8) 0.89979(2) 0.05014(8) 0.02976(16) Uani 1 1 d .
O2_3 O 0.9222(2) 0.96723(6) 0.4672(2) 0.0304(5) Uani 1 1 d .
C2_3 C 0.6362(3) 0.88496(8) 0.3640(3) 0.0218(6) Uani 1 1 d .
H2_3 H 0.5923 0.8973 0.4346 0.026 Uiso 1 1 calc R
C3_3 C 0.5541(3) 0.86506(8) 0.2781(3) 0.0259(6) Uani 1 1 d .
H3_3 H 0.4559 0.8636 0.2907 0.031 Uiso 1 1 calc R
C4_3 C 0.6169(3) 0.84734(8) 0.1741(3) 0.0230(6) Uani 1 1 d .
H4_3 H 0.5615 0.8340 0.1136 0.028 Uiso 1 1 calc R
C5_3 C 0.7625(3) 0.84903(8) 0.1581(3) 0.0211(6) Uani 1 1 d .
H5_3 H 0.8056 0.8368 0.0868 0.025 Uiso 1 1 calc R
C6_3 C 0.8444(3) 0.86865(7) 0.2465(3) 0.0184(5) Uani 1 1 d .
C7_3 C 1.0712(3) 0.84613(8) 0.1646(3) 0.0185(5) Uani 1 1 d .
C8_3 C 1.0610(3) 0.81118(8) 0.1851(3) 0.0193(5) Uani 1 1 d .
C9_3 C 1.1403(3) 0.78777(8) 0.1126(3) 0.0229(6) Uani 1 1 d .
H9_3 H 1.1275 0.7642 0.1262 0.027 Uiso 1 1 calc R
C10_3 C 1.2380(3) 0.79945(8) 0.0203(3) 0.0244(6) Uani 1 1 d .
H10_3 H 1.2909 0.7838 -0.0313 0.029 Uiso 1 1 calc R
C11_3 C 1.2584(3) 0.83401(8) 0.0033(3) 0.0234(6) Uani 1 1 d .
H11_3 H 1.3286 0.8420 -0.0562 0.028 Uiso 1 1 calc R
C12_3 C 1.1758(3) 0.85669(8) 0.0737(3) 0.0213(6) Uani 1 1 d .
C13_3 C 0.8666(3) 0.90833(8) 0.4494(3) 0.0221(6) Uani 1 1 d .
H13A_3 H 0.9441 0.8941 0.4846 0.027 Uiso 1 1 calc R
H13B_3 H 0.8066 0.9141 0.5274 0.027 Uiso 1 1 calc R
C14_3 C 0.9287(3) 0.94096(8) 0.3944(3) 0.0221(6) Uani 1 1 d .
Cl1_4 Cl 1.54752(7) 0.795666(18) 0.81914(7) 0.02324(14) Uani 1 1 d .
O1_4 O 1.5086(2) 0.94307(5) 0.7539(2) 0.0244(4) Uani 1 1 d .
N1_4 N 1.5001(2) 0.86994(6) 0.7365(2) 0.0200(5) Uani 1 1 d .
H1_4 H 1.4534 0.8866 0.7740 0.024 Uiso 1 1 calc R
C1_4 C 1.7087(3) 0.89214(8) 0.8457(3) 0.0202(6) Uani 1 1 d .
Cl2_4 Cl 1.28957(8) 0.897273(19) 0.53849(8) 0.02929(16) Uani 1 1 d .
O2_4 O 1.5054(2) 0.96669(6) 0.9601(2) 0.0282(5) Uani 1 1 d .
C2_4 C 1.8545(3) 0.89303(8) 0.8592(3) 0.0248(6) Uani 1 1 d .
H2_4 H 1.8969 0.9085 0.9212 0.030 Uiso 1 1 calc R
C3_4 C 1.9385(3) 0.87151(9) 0.7829(3) 0.0274(7) Uani 1 1 d .
H3_4 H 2.0374 0.8720 0.7944 0.033 Uiso 1 1 calc R
C4_4 C 1.8775(3) 0.84944(8) 0.6906(3) 0.0245(6) Uani 1 1 d .
H4_4 H 1.9343 0.8346 0.6393 0.029 Uiso 1 1 calc R
C5_4 C 1.7330(3) 0.84900(8) 0.6730(3) 0.0205(5) Uani 1 1 d .
H5_4 H 1.6916 0.8343 0.6075 0.025 Uiso 1 1 calc R
C6_4 C 1.6482(3) 0.86998(7) 0.7508(3) 0.0185(5) Uani 1 1 d .
C7_4 C 1.4240(3) 0.84528(7) 0.6671(3) 0.0184(5) Uani 1 1 d .
C8_4 C 1.4352(3) 0.81035(7) 0.6919(3) 0.0185(5) Uani 1 1 d .
C9_4 C 1.3572(3) 0.78645(8) 0.6218(3) 0.0222(6) Uani 1 1 d .
H9_4 H 1.3714 0.7630 0.6390 0.027 Uiso 1 1 calc R
C10_4 C 1.2577(3) 0.79684(8) 0.5260(3) 0.0239(6) Uani 1 1 d .
H10_4 H 1.2045 0.7806 0.4764 0.029 Uiso 1 1 calc R
C11_4 C 1.2374(3) 0.83129(8) 0.5038(3) 0.0231(6) Uani 1 1 d .
H11_4 H 1.1673 0.8387 0.4411 0.028 Uiso 1 1 calc R
C12_4 C 1.3179(3) 0.85466(8) 0.5719(3) 0.0215(6) Uani 1 1 d .
C13_4 C 1.6207(3) 0.91374(8) 0.9398(3) 0.0220(6) Uani 1 1 d .
H13A_4 H 1.6835 0.9228 1.0118 0.026 Uiso 1 1 calc R
H13B_4 H 1.5527 0.8986 0.9846 0.026 Uiso 1 1 calc R
C14_4 C 1.5397(3) 0.94337(7) 0.8787(3) 0.0209(6) Uani 1 1 d .
Na1 Na 1.79027(10) 1.02872(3) 0.74537(12) 0.0243(2) Uani 1 1 d .
O11 O 1.8371(2) 1.02976(7) 0.9827(2) 0.0334(5) Uani 1 1 d D
H111 H 1.885(4) 1.0070(8) 1.007(5) 0.080(3) Uiso 1 1 d D
H112 H 1.756(3) 1.0303(13) 1.052(4) 0.080(3) Uiso 1 1 d D
O12 O 1.9919(2) 0.99059(6) 0.7418(2) 0.0296(5) Uani 1 1 d D
H121 H 1.999(5) 0.9770(12) 0.826(3) 0.080(3) Uiso 1 1 d D
H122 H 2.076(4) 0.9841(13) 0.685(4) 0.080(3) Uiso 1 1 d D
O13 O 1.6814(2) 1.06697(6) 0.5704(2) 0.0268(5) Uani 1 1 d D
H131 H 1.757(4) 1.0759(12) 0.514(4) 0.080(3) Uiso 1 1 d D
H132 H 1.635(5) 1.0867(9) 0.615(5) 0.080(3) Uiso 1 1 d D
O14 O 1.5465(2) 1.02817(6) 0.8079(2) 0.0240(4) Uani 1 1 d D
H141 H 1.529(6) 1.0082(7) 0.862(5) 0.080(3) Uiso 1 1 d D
H142 H 1.519(5) 1.0496(7) 0.850(5) 0.080(3) Uiso 1 1 d D
O15 O 1.6877(2) 0.98455(6) 0.6056(2) 0.0268(5) Uani 1 1 d D
H151 H 1.767(4) 0.9755(12) 0.559(5) 0.080(3) Uiso 1 1 d D
H152 H 1.629(4) 0.9663(9) 0.643(5) 0.080(3) Uiso 1 1 d D
Na2 Na 1.50885(10) 1.02442(3) 0.56664(11) 0.0227(2) Uani 1 1 d .
O21 O 1.3218(2) 0.98638(6) 0.6130(2) 0.0242(4) Uani 1 1 d D
H211 H 1.287(5) 0.9753(12) 0.531(3) 0.080(3) Uiso 1 1 d D
H212 H 1.379(5) 0.9701(10) 0.667(4) 0.080(3) Uiso 1 1 d D
O22 O 1.5020(2) 1.01611(6) 0.3307(2) 0.0262(5) Uani 1 1 d D
H221 H 1.521(5) 0.9916(5) 0.308(5) 0.080(3) Uiso 1 1 d D
H222 H 1.581(4) 1.0291(10) 0.287(5) 0.080(3) Uiso 1 1 d D
O23 O 1.3340(2) 1.06844(5) 0.5656(2) 0.0234(4) Uani 1 1 d D
H231 H 1.378(5) 1.0853(10) 0.621(4) 0.080(3) Uiso 1 1 d D
H232 H 1.308(5) 1.0745(12) 0.473(2) 0.080(3) Uiso 1 1 d D
Na3 Na 1.16567(11) 1.03230(3) 0.66633(12) 0.0249(2) Uani 1 1 d .
O31 O 1.2351(2) 1.05815(6) 0.8804(2) 0.0263(4) Uani 1 1 d D
H311 H 1.162(3) 1.0707(11) 0.928(5) 0.080(3) Uiso 1 1 d D
H312 H 1.319(3) 1.0731(10) 0.868(5) 0.080(3) Uiso 1 1 d D
O32 O 0.9720(2) 1.07188(6) 0.6977(2) 0.0304(5) Uani 1 1 d D
H321 H 0.997(5) 1.0881(10) 0.772(3) 0.080(3) Uiso 1 1 d D
H322 H 0.973(6) 1.0852(10) 0.611(3) 0.080(3) Uiso 1 1 d D
O33 O 1.0696(2) 1.02615(6) 0.4292(2) 0.0271(4) Uani 1 1 d D
H331 H 1.034(5) 1.0386(10) 0.346(3) 0.080(3) Uiso 1 1 d D
H332 H 1.013(5) 1.0048(8) 0.433(5) 0.080(3) Uiso 1 1 d D
Na4 Na 1.26102(11) 1.02161(3) 0.27866(12) 0.0246(2) Uani 1 1 d .
O41 O 1.2558(2) 0.96447(6) 0.3469(2) 0.0256(4) Uani 1 1 d .
H411 H 1.326(6) 0.9567(15) 0.291(6) 0.080(3) Uiso 1 1 d .
H412 H 1.183(6) 0.9564(16) 0.337(6) 0.080(3) Uiso 1 1 d .
O42 O 1.2713(2) 1.00400(6) 0.0479(2) 0.0302(5) Uani 1 1 d D
H421 H 1.261(5) 1.0287(5) 0.033(5) 0.080(3) Uiso 1 1 d D
H422 H 1.248(5) 0.9921(10) -0.038(3) 0.080(3) Uiso 1 1 d D
O43 O 1.2647(2) 1.08053(6) 0.2906(2) 0.0272(5) Uani 1 1 d D
H431 H 1.333(4) 1.0811(14) 0.217(4) 0.080(3) Uiso 1 1 d D
H432 H 1.179(3) 1.0933(13) 0.266(5) 0.080(3) Uiso 1 1 d D
O1W O 2.0066(3) 0.97500(7) 1.0323(2) 0.0358(5) Uani 1 1 d D
H1W1 H 2.102(4) 0.9853(14) 1.050(6) 0.108(7) Uiso 1 1 d D
H1W2 H 1.986(6) 0.9582(13) 1.104(5) 0.108(7) Uiso 1 1 d D
O2W O 0.5031(3) 1.10493(6) 0.1682(2) 0.0326(5) Uani 1 1 d D
H2W1 H 0.504(6) 1.1017(14) 0.067(2) 0.108(7) Uiso 1 1 d D
H2W2 H 0.540(6) 1.1283(8) 0.187(5) 0.108(7) Uiso 1 1 d D
O3W O 0.7040(2) 1.05660(7) 0.2107(2) 0.0349(5) Uani 1 1 d D
H3W1 H 0.621(4) 1.0714(13) 0.195(6) 0.108(7) Uiso 1 1 d D
H3W2 H 0.763(5) 1.0658(14) 0.285(5) 0.108(7) Uiso 1 1 d D
O4W O 0.5117(3) 0.95146(7) 0.2265(2) 0.0331(5) Uani 1 1 d D
H4W1 H 0.519(6) 0.9572(15) 0.130(3) 0.108(7) Uiso 1 1 d D
H4W2 H 0.577(5) 0.9324(12) 0.250(5) 0.108(7) Uiso 1 1 d D
O5W O 0.9975(2) 1.08769(6) 0.9804(2) 0.0334(5) Uani 1 1 d D
H5W1 H 0.922(5) 1.0721(13) 0.943(5) 0.108(7) Uiso 1 1 d D
H5W2 H 1.035(6) 1.0776(14) 1.067(4) 0.108(7) Uiso 1 1 d D

loop_
_atom_site_aniso_label
_atom_site_aniso_U_11
_atom_site_aniso_U_22
_atom_site_aniso_U_33
_atom_site_aniso_U_23
_atom_site_aniso_U_13
_atom_site_aniso_U_12
Cl1_1 0.0217(3) 0.0206(4) 0.0261(3) -0.0031(3) 0.0021(2) 0.0011(3)
O1_1 0.0308(11) 0.0178(11) 0.0236(10) 0.0016(8) 0.0105(8) 0.0021(8)
C1_1 0.0210(13) 0.0142(15) 0.0212(13) -0.0014(10) 0.0025(10) -0.0008(10)
N1_1 0.0157(11) 0.0200(14) 0.0263(12) 0.0053(9) 0.0031(9) 0.0011(9)
Cl2_1 0.0291(4) 0.0219(4) 0.0391(4) -0.0028(3) 0.0099(3) 0.0027(3)
O2_1 0.0287(11) 0.0187(12) 0.0377(12) 0.0061(9) 0.0115(9) 0.0017(8)
C2_1 0.0233(14) 0.0225(16) 0.0259(14) -0.0042(11) 0.0069(11) -0.0026(11)
C3_1 0.0165(13) 0.0269(18) 0.0332(15) -0.0075(12) 0.0015(11) -0.0001(11)
C4_1 0.0236(14) 0.0205(16) 0.0276(14) -0.0056(11) -0.0072(11) 0.0028(11)
C5_1 0.0238(13) 0.0185(16) 0.0237(13) -0.0006(11) -0.0009(10) -0.0015(11)
C6_1 0.0164(12) 0.0178(15) 0.0204(12) -0.0019(10) 0.0010(9) -0.0018(10)
C7_1 0.0173(12) 0.0168(15) 0.0186(12) 0.0009(10) -0.0001(9) 0.0000(10)
C8_1 0.0146(12) 0.0222(16) 0.0199(12) 0.0010(10) -0.0023(9) -0.0004(10)
C9_1 0.0231(14) 0.0196(16) 0.0258(13) 0.0019(11) -0.0038(10) -0.0032(11)
C10_1 0.0194(13) 0.0266(17) 0.0242(13) 0.0054(11) -0.0005(10) -0.0059(11)
C11_1 0.0212(13) 0.0284(18) 0.0221(13) 0.0018(11) 0.0014(10) -0.0021(11)
C12_1 0.0196(12) 0.0181(15) 0.0230(13) -0.0010(10) 0.0011(10) 0.0010(11)
C13_1 0.0247(13) 0.0159(15) 0.0196(12) -0.0008(10) 0.0034(10) 0.0014(11)
C14_1 0.0183(12) 0.0203(15) 0.0209(13) -0.0006(10) 0.0014(10) -0.0004(10)
Cl1_2 0.0223(3) 0.0226(4) 0.0263(3) -0.0059(3) -0.0017(2) -0.0009(3)
O1_2 0.0318(11) 0.0194(12) 0.0238(10) -0.0029(8) -0.0039(8) -0.0015(9)
N1_2 0.0160(11) 0.0188(13) 0.0265(12) 0.0056(9) -0.0010(9) -0.0030(9)
C1_2 0.0203(13) 0.0185(15) 0.0190(12) 0.0001(10) -0.0017(10) -0.0025(10)
Cl2_2 0.0265(3) 0.0202(4) 0.0407(4) -0.0043(3) -0.0081(3) -0.0030(3)
O2_2 0.0334(11) 0.0182(12) 0.0261(10) 0.0007(8) 0.0017(8) -0.0060(9)
C2_2 0.0220(13) 0.0251(17) 0.0224(13) -0.0006(11) -0.0053(10) 0.0027(11)
C3_2 0.0165(13) 0.0304(19) 0.0336(16) -0.0059(13) -0.0002(11) -0.0011(12)
C4_2 0.0217(13) 0.0205(16) 0.0261(14) -0.0042(11) 0.0035(10) -0.0020(11)
C5_2 0.0240(14) 0.0169(15) 0.0238(13) -0.0030(11) 0.0035(10) 0.0003(11)
C6_2 0.0157(12) 0.0156(15) 0.0225(13) -0.0004(10) -0.0002(9) 0.0013(10)
C7_2 0.0165(12) 0.0167(15) 0.0228(13) 0.0019(10) 0.0023(9) 0.0007(10)
C8_2 0.0194(12) 0.0206(15) 0.0189(12) -0.0019(10) 0.0027(10) -0.0019(10)
C9_2 0.0230(13) 0.0188(16) 0.0269(14) 0.0011(11) 0.0028(11) 0.0003(11)
C10_2 0.0227(13) 0.0252(17) 0.0261(14) 0.0050(12) 0.0004(10) 0.0047(12)
C11_2 0.0196(13) 0.0272(17) 0.0221(13) 0.0002(11) -0.0016(10) -0.0010(11)
C12_2 0.0184(12) 0.0192(16) 0.0239(13) -0.0015(11) 0.0022(10) -0.0002(11)
C13_2 0.0270(14) 0.0177(15) 0.0197(12) 0.0025(10) -0.0014(10) -0.0053(11)
C14_2 0.0221(13) 0.0106(14) 0.0271(14) -0.0021(10) -0.0007(10) 0.0014(10)
Cl1_3 0.0221(3) 0.0215(4) 0.0266(3) 0.0037(3) 0.0022(2) -0.0010(3)
O1_3 0.0336(11) 0.0173(12) 0.0255(10) -0.0023(8) 0.0086(8) -0.0056(9)
N1_3 0.0168(11) 0.0208(14) 0.0249(11) -0.0065(9) 0.0026(9) -0.0033(9)
C1_3 0.0205(13) 0.0147(14) 0.0219(13) 0.0039(10) 0.0033(10) -0.0021(10)
Cl2_3 0.0286(4) 0.0234(4) 0.0376(4) 0.0022(3) 0.0093(3) -0.0033(3)
O2_3 0.0332(11) 0.0221(12) 0.0362(12) -0.0085(9) 0.0128(9) -0.0049(9)
C2_3 0.0200(13) 0.0192(15) 0.0262(13) 0.0040(11) 0.0065(10) 0.0020(11)
C3_3 0.0174(13) 0.0270(18) 0.0332(15) 0.0073(12) 0.0017(11) -0.0002(11)
C4_3 0.0210(13) 0.0207(16) 0.0270(14) 0.0018(11) -0.0042(10) -0.0035(11)
C5_3 0.0222(13) 0.0186(15) 0.0227(13) 0.0010(10) -0.0002(10) 0.0015(11)
C6_3 0.0173(12) 0.0152(15) 0.0226(12) 0.0030(10) 0.0023(9) -0.0009(10)
C7_3 0.0153(12) 0.0207(15) 0.0195(12) -0.0023(10) -0.0001(9) -0.0008(10)
C8_3 0.0158(12) 0.0218(16) 0.0203(12) 0.0007(10) -0.0014(9) 0.0014(10)
C9_3 0.0208(13) 0.0206(16) 0.0271(14) -0.0038(11) -0.0029(10) 0.0028(11)
C10_3 0.0205(13) 0.0291(18) 0.0237(13) -0.0049(12) 0.0006(10) 0.0074(12)
C11_3 0.0188(13) 0.0298(18) 0.0216(13) -0.0012(11) 0.0041(10) 0.0009(11)
C12_3 0.0199(13) 0.0211(16) 0.0229(13) 0.0009(11) -0.0011(10) -0.0036(11)
C13_3 0.0257(13) 0.0194(15) 0.0214(13) -0.0014(11) 0.0065(10) -0.0041(11)
C14_3 0.0206(13) 0.0205(16) 0.0253(14) -0.0014(11) 0.0044(10) -0.0014(11)
Cl1_4 0.0225(3) 0.0217(4) 0.0255(3) 0.0054(3) -0.0013(2) 0.0018(3)
O1_4 0.0321(11) 0.0193(12) 0.0217(10) 0.0009(8) -0.0050(8) 0.0036(9)
N1_4 0.0168(11) 0.0161(13) 0.0270(12) -0.0032(9) -0.0004(9) 0.0011(9)
C1_4 0.0209(13) 0.0219(16) 0.0178(12) 0.0027(10) -0.0010(10) 0.0020(11)
Cl2_4 0.0277(3) 0.0185(4) 0.0414(4) 0.0051(3) -0.0081(3) 0.0021(3)
O2_4 0.0388(12) 0.0196(12) 0.0262(10) 0.0001(8) 0.0012(9) 0.0078(9)
C2_4 0.0211(13) 0.0266(18) 0.0265(14) 0.0008(11) -0.0053(10) -0.0005(11)
C3_4 0.0197(14) 0.0327(19) 0.0300(15) 0.0047(12) 0.0007(11) 0.0022(12)
C4_4 0.0232(14) 0.0248(17) 0.0257(13) 0.0033(11) 0.0071(11) 0.0065(12)
C5_4 0.0224(13) 0.0164(15) 0.0228(13) 0.0008(10) 0.0008(10) 0.0002(11)
C6_4 0.0175(12) 0.0158(15) 0.0222(12) 0.0054(10) 0.0017(10) 0.0016(10)
C7_4 0.0166(12) 0.0170(15) 0.0216(12) -0.0009(10) 0.0045(9) -0.0014(10)
C8_4 0.0166(12) 0.0185(15) 0.0204(12) 0.0014(10) 0.0020(9) 0.0015(10)
C9_4 0.0219(13) 0.0169(15) 0.0277(14) 0.0007(11) 0.0040(10) -0.0006(11)
C10_4 0.0235(14) 0.0221(17) 0.0261(14) -0.0019(12) -0.0001(10) -0.0034(11)
C11_4 0.0199(13) 0.0280(18) 0.0212(13) 0.0006(11) -0.0030(10) -0.0014(11)
C12_4 0.0228(13) 0.0172(15) 0.0245(13) 0.0030(11) 0.0025(10) 0.0017(11)
C13_4 0.0258(13) 0.0204(16) 0.0196(12) -0.0006(10) -0.0041(10) 0.0058(11)
C14_4 0.0204(13) 0.0172(16) 0.0252(14) 0.0019(11) 0.0000(10) -0.0014(10)
Na1 0.0206(5) 0.0262(7) 0.0262(6) -0.0002(4) 0.0012(4) 0.0000(5)
O11 0.0346(11) 0.0379(15) 0.0278(12) 0.0019(9) 0.0024(9) 0.0045(11)
O12 0.0267(11) 0.0296(13) 0.0325(11) 0.0006(9) 0.0026(9) -0.0004(9)
O13 0.0238(10) 0.0262(13) 0.0304(11) 0.0008(9) 0.0055(8) -0.0022(8)
O14 0.0290(9) 0.0196(11) 0.0237(11) 0.0000(7) 0.0052(8) 0.0012(9)
O15 0.0241(10) 0.0253(13) 0.0309(11) -0.0040(9) 0.0041(8) 0.0025(9)
Na2 0.0199(5) 0.0245(7) 0.0237(6) -0.0006(4) -0.0008(4) 0.0001(5)
O21 0.0244(10) 0.0202(12) 0.0280(10) 0.0009(8) -0.0030(8) 0.0014(8)
O22 0.0261(10) 0.0289(13) 0.0236(10) -0.0021(9) 0.0039(8) -0.0038(8)
O23 0.0258(10) 0.0196(12) 0.0248(10) 0.0004(8) -0.0011(8) -0.0030(8)
Na3 0.0243(5) 0.0248(7) 0.0256(6) -0.0012(4) 0.0033(4) -0.0003(5)
O31 0.0225(10) 0.0302(13) 0.0260(10) -0.0006(9) -0.0001(8) -0.0017(9)
O32 0.0307(11) 0.0301(14) 0.0303(11) 0.0006(9) -0.0035(9) 0.0015(9)
O33 0.0264(9) 0.0217(12) 0.0331(12) 0.0013(8) 0.0032(9) 0.0002(9)
Na4 0.0259(5) 0.0210(7) 0.0269(6) 0.0005(5) 0.0045(4) -0.0004(4)
O41 0.0269(11) 0.0214(12) 0.0286(11) -0.0002(8) -0.0004(8) -0.0008(9)
O42 0.0335(11) 0.0304(14) 0.0268(11) 0.0040(9) 0.0034(9) 0.0052(10)
O43 0.0274(10) 0.0249(13) 0.0294(11) 0.0053(9) 0.0041(8) 0.0029(9)
O1W 0.0384(13) 0.0364(15) 0.0327(12) 0.0089(10) -0.0006(10) -0.0017(11)
O2W 0.0393(13) 0.0320(14) 0.0264(11) -0.0033(9) 0.0038(9) -0.0088(10)
O3W 0.0349(12) 0.0387(16) 0.0313(11) -0.0028(10) 0.0055(9) -0.0043(10)
O4W 0.0418(13) 0.0325(14) 0.0249(10) -0.0002(9) 0.0042(9) 0.0129(10)
O5W 0.0364(12) 0.0336(15) 0.0303(11) -0.0061(10) 0.0034(9) -0.0007(10)

loop_
_atom_type_symbol
_atom_type_description
_atom_type_scat_dispersion_real
_atom_type_scat_dispersion_imag
_atom_type_scat_source
C C 0.0033 0.0016 'International Tables Vol C Tables 4.2.6.8 and 6.1.1.4'
H H 0.0000 0.0000 'International Tables Vol C Tables 4.2.6.8 and 6.1.1.4'
Cl Cl 0.1484 0.1585 'International Tables Vol C Tables 4.2.6.8 and 6.1.1.4'
N N 0.0061 0.0033 'International Tables Vol C Tables 4.2.6.8 and 6.1.1.4'
Na Na 0.0362 0.0249 'International Tables Vol C Tables 4.2.6.8 and 6.1.1.4'
O O 0.0106 0.0060 'International Tables Vol C Tables 4.2.6.8 and 6.1.1.4'

loop_
_geom_angle_atom_site_label_1
_geom_angle_atom_site_label_2
_geom_angle_atom_site_label_3
_geom_angle
_geom_angle_site_symmetry_1
_geom_angle_site_symmetry_3
C2_1 C1_1 C6_1 118.5(3) . .
C2_1 C1_1 C13_1 120.0(2) . .
C6_1 C1_1 C13_1 121.5(2) . .
C7_1 N1_1 C6_1 124.3(2) . .
C7_1 N1_1 H1_1 117.9 . .
C6_1 N1_1 H1_1 117.9 . .
C3_1 C2_1 C1_1 121.6(3) . .
C3_1 C2_1 H2_1 119.2 . .
C1_1 C2_1 H2_1 119.2 . .
C2_1 C3_1 C4_1 119.4(3) . .
C2_1 C3_1 H3_1 120.3 . .
C4_1 C3_1 H3_1 120.3 . .
C5_1 C4_1 C3_1 119.7(3) . .
C5_1 C4_1 H4_1 120.2 . .
C3_1 C4_1 H4_1 120.2 . .
C4_1 C5_1 C6_1 121.3(3) . .
C4_1 C5_1 H5_1 119.3 . .
C6_1 C5_1 H5_1 119.3 . .
C5_1 C6_1 C1_1 119.5(2) . .
C5_1 C6_1 N1_1 122.0(2) . .
C1_1 C6_1 N1_1 118.6(2) . .
N1_1 C7_1 C8_1 122.9(2) . .
N1_1 C7_1 C12_1 121.2(3) . .
C8_1 C7_1 C12_1 115.7(2) . .
C9_1 C8_1 C7_1 122.3(3) . .
C9_1 C8_1 Cl1_1 117.1(2) . .
C7_1 C8_1 Cl1_1 120.6(2) . .
C8_1 C9_1 C10_1 119.7(3) . .
C8_1 C9_1 H9_1 120.1 . .
C10_1 C9_1 H9_1 120.1 . .
C11_1 C10_1 C9_1 119.7(3) . .
C11_1 C10_1 H10_1 120.2 . .
C9_1 C10_1 H10_1 120.2 . .
C10_1 C11_1 C12_1 119.8(3) . .
C10_1 C11_1 H11_1 120.1 . .
C12_1 C11_1 H11_1 120.1 . .
C11_1 C12_1 C7_1 122.6(3) . .
C11_1 C12_1 Cl2_1 118.4(2) . .
C7_1 C12_1 Cl2_1 119.1(2) . .
C1_1 C13_1 C14_1 114.7(2) . .
C1_1 C13_1 H13A_1 108.6 . .
C14_1 C13_1 H13A_1 108.6 . .
C1_1 C13_1 H13B_1 108.6 . .
C14_1 C13_1 H13B_1 108.6 . .
H13A_1 C13_1 H13B_1 107.6 . .
O1_1 C14_1 O2_1 123.7(3) . .
O1_1 C14_1 C13_1 117.8(3) . .
O2_1 C14_1 C13_1 118.5(2) . .
C7_2 N1_2 C6_2 124.8(2) . .
C7_2 N1_2 H1_2 117.6 . .
C6_2 N1_2 H1_2 117.6 . .
C2_2 C1_2 C6_2 117.8(3) . .
C2_2 C1_2 C13_2 120.0(3) . .
C6_2 C1_2 C13_2 122.1(2) . .
C3_2 C2_2 C1_2 122.2(3) . .
C3_2 C2_2 H2_2 118.9 . .
C1_2 C2_2 H2_2 118.9 . .
C2_2 C3_2 C4_2 119.3(3) . .
C2_2 C3_2 H3_2 120.4 . .
C4_2 C3_2 H3_2 120.4 . .
C3_2 C4_2 C5_2 120.0(3) . .
C3_2 C4_2 H4_2 120.0 . .
C5_2 C4_2 H4_2 120.0 . .
C4_2 C5_2 C6_2 120.1(3) . .
C4_2 C5_2 H5_2 119.9 . .
C6_2 C5_2 H5_2 119.9 . .
C5_2 C6_2 C1_2 120.5(2) . .
C5_2 C6_2 N1_2 122.2(2) . .
C1_2 C6_2 N1_2 117.3(2) . .
N1_2 C7_2 C12_2 121.3(3) . .
N1_2 C7_2 C8_2 123.3(2) . .
C12_2 C7_2 C8_2 115.3(3) . .
C9_2 C8_2 C7_2 122.3(3) . .
C9_2 C8_2 Cl1_2 117.2(2) . .
C7_2 C8_2 Cl1_2 120.4(2) . .
C10_2 C9_2 C8_2 119.8(3) . .
C10_2 C9_2 H9_2 120.1 . .
C8_2 C9_2 H9_2 120.1 . .
C9_2 C10_2 C11_2 119.5(3) . .
C9_2 C10_2 H10_2 120.2 . .
C11_2 C10_2 H10_2 120.2 . .
C12_2 C11_2 C10_2 119.5(3) . .
C12_2 C11_2 H11_2 120.2 . .
C10_2 C11_2 H11_2 120.2 . .
C11_2 C12_2 C7_2 123.4(3) . .
C11_2 C12_2 Cl2_2 117.7(2) . .
C7_2 C12_2 Cl2_2 118.8(2) . .
C1_2 C13_2 C14_2 118.5(2) . .
C1_2 C13_2 H13A_2 107.7 . .
C14_2 C13_2 H13A_2 107.7 . .
C1_2 C13_2 H13B_2 107.7 . .
C14_2 C13_2 H13B_2 107.7 . .
H13A_2 C13_2 H13B_2 107.1 . .
O1_2 C14_2 O2_2 123.7(3) . .
O1_2 C14_2 C13_2 119.9(2) . .
O2_2 C14_2 C13_2 116.4(2) . .
C7_3 N1_3 C6_3 124.0(2) . .
C7_3 N1_3 H1_3 118.0 . .
C6_3 N1_3 H1_3 118.0 . .
C2_3 C1_3 C6_3 118.3(3) . .
C2_3 C1_3 C13_3 120.2(2) . .
C6_3 C1_3 C13_3 121.4(2) . .
C3_3 C2_3 C1_3 122.1(3) . .
C3_3 C2_3 H2_3 118.9 . .
C1_3 C2_3 H2_3 118.9 . .
C4_3 C3_3 C2_3 119.3(3) . .
C4_3 C3_3 H3_3 120.3 . .
C2_3 C3_3 H3_3 120.3 . .
C3_3 C4_3 C5_3 119.9(3) . .
C3_3 C4_3 H4_3 120.0 . .
C5_3 C4_3 H4_3 120.0 . .
C6_3 C5_3 C4_3 120.3(3) . .
C6_3 C5_3 H5_3 119.9 . .
C4_3 C5_3 H5_3 119.9 . .
C5_3 C6_3 C1_3 120.0(2) . .
C5_3 C6_3 N1_3 121.5(2) . .
C1_3 C6_3 N1_3 118.5(2) . .
C8_3 C7_3 N1_3 123.5(2) . .
C8_3 C7_3 C12_3 115.7(2) . .
N1_3 C7_3 C12_3 120.7(3) . .
C9_3 C8_3 C7_3 122.7(3) . .
C9_3 C8_3 Cl1_3 117.0(2) . .
C7_3 C8_3 Cl1_3 120.3(2) . .
C10_3 C9_3 C8_3 119.2(3) . .
C10_3 C9_3 H9_3 120.4 . .
C8_3 C9_3 H9_3 120.4 . .
C11_3 C10_3 C9_3 120.1(3) . .
C11_3 C10_3 H10_3 120.0 . .
C9_3 C10_3 H10_3 120.0 . .
C12_3 C11_3 C10_3 119.6(3) . .
C12_3 C11_3 H11_3 120.2 . .
C10_3 C11_3 H11_3 120.2 . .
C11_3 C12_3 C7_3 122.6(3) . .
C11_3 C12_3 Cl2_3 118.4(2) . .
C7_3 C12_3 Cl2_3 119.0(2) . .
C1_3 C13_3 C14_3 116.3(2) . .
C1_3 C13_3 H13A_3 108.2 . .
C14_3 C13_3 H13A_3 108.2 . .
C1_3 C13_3 H13B_3 108.2 . .
C14_3 C13_3 H13B_3 108.2 . .
H13A_3 C13_3 H13B_3 107.4 . .
O2_3 C14_3 O1_3 123.7(3) . .
O2_3 C14_3 C13_3 118.1(2) . .
O1_3 C14_3 C13_3 118.0(3) . .
C7_4 N1_4 C6_4 124.3(2) . .
C7_4 N1_4 H1_4 117.8 . .
C6_4 N1_4 H1_4 117.8 . .
C2_4 C1_4 C6_4 118.8(3) . .
C2_4 C1_4 C13_4 119.1(3) . .
C6_4 C1_4 C13_4 122.0(2) . .
C3_4 C2_4 C1_4 120.9(3) . .
C3_4 C2_4 H2_4 119.6 . .
C1_4 C2_4 H2_4 119.6 . .
C4_4 C3_4 C2_4 119.8(3) . .
C4_4 C3_4 H3_4 120.1 . .
C2_4 C3_4 H3_4 120.1 . .
C3_4 C4_4 C5_4 120.0(3) . .
C3_4 C4_4 H4_4 120.0 . .
C5_4 C4_4 H4_4 120.0 . .
C4_4 C5_4 C6_4 120.5(3) . .
C4_4 C5_4 H5_4 119.8 . .
C6_4 C5_4 H5_4 119.8 . .
C5_4 C6_4 C1_4 120.0(3) . .
C5_4 C6_4 N1_4 122.0(3) . .
C1_4 C6_4 N1_4 118.0(2) . .
N1_4 C7_4 C8_4 124.4(2) . .
N1_4 C7_4 C12_4 120.4(3) . .
C8_4 C7_4 C12_4 115.0(3) . .
C9_4 C8_4 C7_4 123.0(3) . .
C9_4 C8_4 Cl1_4 117.1(2) . .
C7_4 C8_4 Cl1_4 119.8(2) . .
C8_4 C9_4 C10_4 119.7(3) . .
C8_4 C9_4 H9_4 120.1 . .
C10_4 C9_4 H9_4 120.1 . .
C11_4 C10_4 C9_4 119.2(3) . .
C11_4 C10_4 H10_4 120.4 . .
C9_4 C10_4 H10_4 120.4 . .
C12_4 C11_4 C10_4 120.3(3) . .
C12_4 C11_4 H11_4 119.8 . .
C10_4 C11_4 H11_4 119.9 . .
C11_4 C12_4 C7_4 122.6(3) . .
C11_4 C12_4 Cl2_4 118.3(2) . .
C7_4 C12_4 Cl2_4 119.1(2) . .
C1_4 C13_4 C14_4 118.2(2) . .
C1_4 C13_4 H13A_4 107.7 . .
C14_4 C13_4 H13A_4 107.7 . .
C1_4 C13_4 H13B_4 107.7 . .
C14_4 C13_4 H13B_4 107.8 . .
H13A_4 C13_4 H13B_4 107.1 . .
O1_4 C14_4 O2_4 124.3(3) . .
O1_4 C14_4 C13_4 119.4(2) . .
O2_4 C14_4 C13_4 116.3(2) . .
O11 Na1 O14 85.40(8) . .
O11 Na1 O15 129.92(10) . .
O14 Na1 O15 75.75(8) . .
O11 Na1 O12 83.45(9) . .
O14 Na1 O12 139.47(10) . .
O15 Na1 O12 82.04(8) . .
O11 Na1 O32 92.90(9) . 1_655
O14 Na1 O32 137.13(10) . 1_655
O15 Na1 O32 131.80(9) . 1_655
O12 Na1 O32 82.37(8) . 1_655
O11 Na1 O13 137.48(10) . .
O14 Na1 O13 77.72(8) . .
O15 Na1 O13 83.25(8) . .
O12 Na1 O13 132.95(9) . .
O32 Na1 O13 75.01(8) 1_655 .
O11 Na1 Na2 133.54(7) . .
O14 Na1 Na2 48.20(6) . .
O15 Na1 Na2 47.00(6) . .
O12 Na1 Na2 128.05(7) . .
O32 Na1 Na2 121.17(7) 1_655 .
O13 Na1 Na2 46.82(6) . .
O11 Na1 Na3 92.02(6) . 1_655
O14 Na1 Na3 176.94(7) . 1_655
O15 Na1 Na3 107.22(6) . 1_655
O12 Na1 Na3 41.51(6) . 1_655
O32 Na1 Na3 41.26(6) 1_655 1_655
O13 Na1 Na3 103.21(6) . 1_655
Na2 Na1 Na3 134.43(4) . 1_655
Na1 O11 H111 107(3) . .
Na1 O11 H112 121(3) . .
H111 O11 H112 102(2) . .
Na1 O12 Na3 97.29(9) . 1_655
Na1 O12 H121 112(3) . .
Na3 O12 H121 125(3) 1_655 .
Na1 O12 H122 142(3) . .
Na3 O12 H122 57(3) 1_655 .
H121 O12 H122 106(2) . .
Na2 O13 Na1 82.25(8) . .
Na2 O13 H131 140(3) . .
Na1 O13 H131 108(3) . .
Na2 O13 H132 104(3) . .
Na1 O13 H132 111(3) . .
H131 O13 H132 108(3) . .
Na2 O14 Na1 83.19(7) . .
Na2 O14 H141 118(3) . .
Na1 O14 H141 109(3) . .
Na2 O14 H142 116(3) . .
Na1 O14 H142 111(3) . .
H141 O14 H142 115(3) . .
Na2 O15 Na1 84.15(8) . .
Na2 O15 H151 138(3) . .
Na1 O15 H151 103(3) . .
Na2 O15 H152 98(3) . .
Na1 O15 H152 123(3) . .
H151 O15 H152 111(3) . .
O22 Na2 O15 94.51(8) . .
O22 Na2 O13 97.26(8) . .
O15 Na2 O13 88.18(8) . .
O22 Na2 O21 95.14(8) . .
O15 Na2 O21 95.27(9) . .
O13 Na2 O21 166.82(9) . .
O22 Na2 O14 171.70(9) . .
O15 Na2 O14 77.35(8) . .
O13 Na2 O14 81.04(8) . .
O21 Na2 O14 87.30(8) . .
O22 Na2 O23 94.94(8) . .
O15 Na2 O23 170.27(9) . .
O13 Na2 O23 88.30(8) . .
O21 Na2 O23 86.22(7) . .
O14 Na2 O23 93.14(8) . .
O22 Na2 Na1 124.37(7) . .
O15 Na2 Na1 48.85(6) . .
O13 Na2 Na1 50.94(6) . .
O21 Na2 Na1 123.74(7) . .
O14 Na2 Na1 48.61(5) . .
O23 Na2 Na1 122.80(7) . .
O22 Na2 Na3 106.24(6) . .
O15 Na2 Na3 134.88(7) . .
O13 Na2 Na3 126.82(7) . .
O21 Na2 Na3 44.30(6) . .
O14 Na2 Na3 81.02(6) . .
O23 Na2 Na3 43.52(6) . .
Na1 Na2 Na3 129.37(5) . .
O22 Na2 Na4 38.91(6) . .
O15 Na2 Na4 124.45(7) . .
O13 Na2 Na4 118.58(7) . .
O21 Na2 Na4 69.56(6) . .
O14 Na2 Na4 148.43(6) . .
O23 Na2 Na4 65.07(6) . .
Na1 Na2 Na4 162.82(4) . .
Na3 Na2 Na4 67.43(3) . .
O22 Na2 H152 99.5(11) . .
O15 Na2 H152 21.6(6) . .
O13 Na2 H152 108.2(8) . .
O21 Na2 H152 74.0(6) . .
O14 Na2 H152 73.5(11) . .
O23 Na2 H152 156.3(7) . .
Na1 Na2 H152 62.3(10) . .
Na3 Na2 H152 113.8(6) . .
Na4 Na2 H152 117.5(11) . .
Na2 O21 Na3 92.00(9) . .
Na2 O21 H211 112(3) . .
Na3 O21 H211 108(3) . .
Na2 O21 H212 96(3) . .
Na3 O21 H212 135(3) . .
H211 O21 H212 109(3) . .
Na2 O22 Na4 102.52(8) . .
Na2 O22 H221 110(3) . .
Na4 O22 H221 103(3) . .
Na2 O22 H222 110(3) . .
Na4 O22 H222 126(3) . .
H221 O22 H222 105(2) . .
Na3 O23 Na2 92.16(8) . .
Na3 O23 H231 118(3) . .
Na2 O23 H231 101(3) . .
Na3 O23 H232 112(3) . .
Na2 O23 H232 111(3) . .
H231 O23 H232 118(3) . .
O23 Na3 O21 86.40(7) . .
O23 Na3 O31 86.03(8) . .
O21 Na3 O31 110.05(8) . .
O23 Na3 O32 100.72(9) . .
O21 Na3 O32 168.52(9) . .
O31 Na3 O32 79.65(8) . .
O23 Na3 O12 172.29(9) . 1_455
O21 Na3 O12 89.07(8) . 1_455
O31 Na3 O12 101.39(8) . 1_455
O32 Na3 O12 82.82(8) . 1_455
O23 Na3 O33 84.92(8) . .
O21 Na3 O33 86.82(8) . .
O31 Na3 O33 160.29(10) . .
O32 Na3 O33 84.88(8) . .
O12 Na3 O33 88.61(8) 1_455 .
O23 Na3 Na2 44.32(6) . .
O21 Na3 Na2 43.69(6) . .
O31 Na3 Na2 91.99(6) . .
O32 Na3 Na2 144.85(8) . .
O12 Na3 Na2 132.31(7) 1_455 .
O33 Na3 Na2 93.70(6) . .
O23 Na3 Na1 141.02(7) . 1_455
O21 Na3 Na1 128.62(7) . 1_455
O31 Na3 Na1 95.10(6) . 1_455
O32 Na3 Na1 42.01(6) . 1_455
O12 Na3 Na1 41.21(6) 1_455 1_455
O33 Na3 Na1 81.20(6) . 1_455
Na2 Na3 Na1 171.41(5) . 1_455
O23 Na3 Na4 59.76(6) . .
O21 Na3 Na4 63.83(6) . .
O31 Na3 Na4 144.95(7) . .
O32 Na3 Na4 111.96(6) . .
O12 Na3 Na4 112.60(7) 1_455 .
O33 Na3 Na4 34.77(5) . .
Na2 Na3 Na4 58.97(3) . .
Na1 Na3 Na4 115.88(4) 1_455 .
Na3 O31 H311 116(3) . .
Na3 O31 H312 111(3) . .
H311 O31 H312 110(3) . .
Na3 O32 Na1 96.73(9) . 1_455
Na3 O32 H321 109(3) . .
Na1 O32 H321 117(3) 1_455 .
Na3 O32 H322 102(3) . .
Na1 O32 H322 122(3) 1_455 .
H321 O32 H322 106(2) . .
Na4 O33 Na3 108.19(8) . .
Na4 O33 H331 78(3) . .
Na3 O33 H331 145(3) . .
Na4 O33 H332 112(3) . .
Na3 O33 H332 104(3) . .
H331 O33 H332 105(2) . .
O43 Na4 O41 160.53(9) . .
O43 Na4 O22 93.83(9) . .
O41 Na4 O22 82.76(9) . .
O43 Na4 O33 84.52(9) . .
O41 Na4 O33 82.82(9) . .
O22 Na4 O33 128.87(9) . .
O43 Na4 O42 109.84(9) . .
O41 Na4 O42 89.62(9) . .
O22 Na4 O42 97.37(8) . .
O33 Na4 O42 131.25(9) . .
O43 Na4 Na2 85.51(7) . .
O41 Na4 Na2 79.89(6) . .
O22 Na4 Na2 38.57(5) . .
O33 Na4 Na2 90.59(6) . .
O42 Na4 Na2 135.38(7) . .
O43 Na4 Na3 81.28(6) . .
O41 Na4 Na3 79.70(6) . .
O22 Na4 Na3 92.08(6) . .
O33 Na4 Na3 37.04(6) . .
O42 Na4 Na3 164.76(8) . .
Na2 Na4 Na3 53.60(3) . .
O43 Na4 H331 73.5(10) . .
O41 Na4 H331 99.7(8) . .
O22 Na4 H331 149.0(9) . .
O33 Na4 H331 24.6(5) . .
O42 Na4 H331 113.5(9) . .
Na2 Na4 H331 111.0(8) . .
Na3 Na4 H331 58.5(7) . .
O43 Na4 H411 164.5(13) . .
O41 Na4 H411 20.4(12) . .
O22 Na4 H411 70.8(12) . .
O33 Na4 H411 103.2(13) . .
O42 Na4 H411 75.4(12) . .
Na2 Na4 H411 81.0(12) . .
Na3 Na4 H411 96.7(12) . .
H331 Na4 H411 118.6(15) . .
O43 Na4 H421 86.3(5) . .
O41 Na4 H421 113.2(5) . .
O22 Na4 H421 102.3(11) . .
O33 Na4 H421 128.5(11) . .
O42 Na4 H421 23.7(5) . .
Na2 Na4 H421 139.0(11) . .
Na3 Na4 H421 161.6(8) . .
H331 Na4 H421 104.9(12) . .
H411 Na4 H421 98.8(13) . .
O43 Na4 H431 22.9(6) . .
O41 Na4 H431 165.2(9) . .
O22 Na4 H431 82.4(9) . .
O33 Na4 H431 107.1(6) . .
O42 Na4 H431 91.7(9) . .
Na2 Na4 H431 88.9(11) . .
Na3 Na4 H431 101.4(8) . .
H331 Na4 H431 93.3(11) . .
H411 Na4 H431 148.1(14) . .
H421 Na4 H431 69.6(11) . .
Na4 O41 H411 98(4) . .
Na4 O41 H412 112(5) . .
H411 O41 H412 117(6) . .
Na4 O42 H421 81(3) . .
Na4 O42 H422 161(3) . .
H421 O42 H422 109(3) . .
Na4 O43 H431 90(3) . .
Na4 O43 H432 119(3) . .
H431 O43 H432 112(3) . .
H1W1 O1W H1W2 109(3) . .
H2W1 O2W H2W2 107(3) . .
H3W1 O3W H3W2 110(3) . .
H4W1 O4W H4W2 110(3) . .
H5W1 O5W H5W2 108(3) . .

loop_
_geom_bond_atom_site_label_1
_geom_bond_atom_site_label_2
_geom_bond_distance
_geom_bond_site_symmetry_2
Cl1_1 C8_1 1.736(3) .
O1_1 C14_1 1.267(3) .
C1_1 C2_1 1.397(4) .
C1_1 C6_1 1.408(4) .
C1_1 C13_1 1.513(4) .
N1_1 C7_1 1.396(3) .
N1_1 C6_1 1.413(3) .
N1_1 H1_1 0.8800 .
Cl2_1 C12_1 1.736(3) .
O2_1 C14_1 1.268(3) .
C2_1 C3_1 1.391(4) .
C2_1 H2_1 0.9500 .
C3_1 C4_1 1.392(4) .
C3_1 H3_1 0.9500 .
C4_1 C5_1 1.384(4) .
C4_1 H4_1 0.9500 .
C5_1 C6_1 1.394(4) .
C5_1 H5_1 0.9500 .
C7_1 C8_1 1.404(4) .
C7_1 C12_1 1.407(4) .
C8_1 C9_1 1.387(4) .
C9_1 C10_1 1.390(4) .
C9_1 H9_1 0.9500 .
C10_1 C11_1 1.384(5) .
C10_1 H10_1 0.9500 .
C11_1 C12_1 1.384(4) .
C11_1 H11_1 0.9500 .
C13_1 C14_1 1.518(4) .
C13_1 H13A_1 0.9900 .
C13_1 H13B_1 0.9900 .
Cl1_2 C8_2 1.739(3) .
O1_2 C14_2 1.251(3) .
N1_2 C7_2 1.391(4) .
N1_2 C6_2 1.422(3) .
N1_2 H1_2 0.8800 .
C1_2 C2_2 1.399(4) .
C1_2 C6_2 1.405(4) .
C1_2 C13_2 1.503(4) .
Cl2_2 C12_2 1.746(3) .
O2_2 C14_2 1.272(3) .
C2_2 C3_2 1.387(4) .
C2_2 H2_2 0.9500 .
C3_2 C4_2 1.391(4) .
C3_2 H3_2 0.9500 .
C4_2 C5_2 1.396(4) .
C4_2 H4_2 0.9500 .
C5_2 C6_2 1.399(4) .
C5_2 H5_2 0.9500 .
C7_2 C12_2 1.400(4) .
C7_2 C8_2 1.409(4) .
C8_2 C9_2 1.390(4) .
C9_2 C10_2 1.384(4) .
C9_2 H9_2 0.9500 .
C10_2 C11_2 1.391(5) .
C10_2 H10_2 0.9500 .
C11_2 C12_2 1.375(4) .
C11_2 H11_2 0.9500 .
C13_2 C14_2 1.520(4) .
C13_2 H13A_2 0.9900 .
C13_2 H13B_2 0.9900 .
Cl1_3 C8_3 1.737(3) .
O1_3 C14_3 1.270(3) .
N1_3 C7_3 1.399(3) .
N1_3 C6_3 1.416(3) .
N1_3 H1_3 0.8800 .
C1_3 C2_3 1.393(4) .
C1_3 C6_3 1.404(4) .
C1_3 C13_3 1.514(4) .
Cl2_3 C12_3 1.740(3) .
O2_3 C14_3 1.263(4) .
C2_3 C3_3 1.389(4) .
C2_3 H2_3 0.9500 .
C3_3 C4_3 1.383(4) .
C3_3 H3_3 0.9500 .
C4_3 C5_3 1.404(4) .
C4_3 H4_3 0.9500 .
C5_3 C6_3 1.397(4) .
C5_3 H5_3 0.9500 .
C7_3 C8_3 1.399(4) .
C7_3 C12_3 1.413(4) .
C8_3 C9_3 1.397(4) .
C9_3 C10_3 1.390(4) .
C9_3 H9_3 0.9500 .
C10_3 C11_3 1.389(5) .
C10_3 H10_3 0.9500 .
C11_3 C12_3 1.385(4) .
C11_3 H11_3 0.9500 .
C13_3 C14_3 1.521(4) .
C13_3 H13A_3 0.9900 .
C13_3 H13B_3 0.9900 .
Cl1_4 C8_4 1.738(3) .
O1_4 C14_4 1.259(3) .
N1_4 C7_4 1.389(4) .
N1_4 C6_4 1.420(3) .
N1_4 H1_4 0.8800 .
C1_4 C2_4 1.398(4) .
C1_4 C6_4 1.400(4) .
C1_4 C13_4 1.520(4) .
Cl2_4 C12_4 1.735(3) .
O2_4 C14_4 1.266(4) .
C2_4 C3_4 1.395(4) .
C2_4 H2_4 0.9500 .
C3_4 C4_4 1.383(5) .
C3_4 H3_4 0.9500 .
C4_4 C5_4 1.389(4) .
C4_4 H4_4 0.9500 .
C5_4 C6_4 1.394(4) .
C5_4 H5_4 0.9500 .
C7_4 C8_4 1.405(4) .
C7_4 C12_4 1.421(4) .
C8_4 C9_4 1.381(4) .
C9_4 C10_4 1.392(4) .
C9_4 H9_4 0.9500 .
C10_4 C11_4 1.391(4) .
C10_4 H10_4 0.9500 .
C11_4 C12_4 1.372(4) .
C11_4 H11_4 0.9500 .
C13_4 C14_4 1.523(4) .
C13_4 H13A_4 0.9900 .
C13_4 H13B_4 0.9900 .
Na1 O11 2.373(3) .
Na1 O14 2.417(2) .
Na1 O15 2.421(2) .
Na1 O12 2.446(3) .
Na1 O32 2.482(3) 1_655
Na1 O13 2.507(2) .
Na1 Na2 3.1986(15) .
Na1 Na3 3.6824(15) 1_655
O11 H111 1.035(19) .
O11 H112 1.040(19) .
O12 Na3 2.460(3) 1_655
O12 H121 0.993(19) .
O12 H122 1.020(19) .
O13 Na2 2.354(2) .
O13 H131 0.984(19) .
O13 H132 1.001(19) .
O14 Na2 2.401(2) .
O14 H141 0.967(19) .
O14 H142 0.979(19) .
O15 Na2 2.351(2) .
O15 H151 0.961(19) .
O15 H152 0.990(19) .
Na2 O22 2.345(2) .
Na2 O21 2.383(2) .
Na2 O23 2.411(2) .
Na2 Na3 3.4484(15) .
Na2 Na4 3.6715(16) .
Na2 H152 2.67(5) .
O21 Na3 2.410(2) .
O21 H211 0.968(19) .
O21 H212 0.995(19) .
O22 Na4 2.362(2) .
O22 H221 1.011(19) .
O22 H222 1.013(19) .
O23 Na3 2.376(2) .
O23 H231 0.959(19) .
O23 H232 0.971(19) .
Na3 O31 2.426(2) .
Na3 O32 2.445(3) .
Na3 O12 2.460(3) 1_455
Na3 O33 2.508(2) .
Na3 Na1 3.6824(15) 1_455
Na3 Na4 3.9563(16) .
O31 H311 0.984(19) .
O31 H312 1.004(19) .
O32 Na1 2.482(3) 1_455
O32 H321 1.000(19) .
O32 H322 1.002(19) .
O33 Na4 2.375(2) .
O33 H331 1.010(19) .
O33 H332 1.002(19) .
Na4 O43 2.330(3) .
Na4 O41 2.355(3) .
Na4 O42 2.378(2) .
Na4 H331 2.37(5) .
Na4 H411 2.64(6) .
Na4 H421 2.43(5) .
Na4 H431 2.52(5) .
O41 H411 0.93(6) .
O41 H412 0.77(6) .
O42 H421 0.990(19) .
O42 H422 0.992(19) .
O43 H431 0.981(19) .
O43 H432 0.986(19) .
O1W H1W1 1.01(2) .
O1W H1W2 0.99(2) .
O2W H2W1 1.005(19) .
O2W H2W2 1.01(2) .
O3W H3W1 1.00(2) .
O3W H3W2 0.98(2) .
O4W H4W1 0.982(19) .
O4W H4W2 1.003(19) .
O5W H5W1 1.02(2) .
O5W H5W2 1.00(2) .

loop_
_geom_torsion_atom_site_label_1
_geom_torsion_atom_site_label_2
_geom_torsion_atom_site_label_3
_geom_torsion_atom_site_label_4
_geom_torsion
_geom_torsion_site_symmetry_1
_geom_torsion_site_symmetry_4
C6_1 C1_1 C2_1 C3_1 -1.0(4) . .
C13_1 C1_1 C2_1 C3_1 177.3(3) . .
C1_1 C2_1 C3_1 C4_1 2.0(5) . .
C2_1 C3_1 C4_1 C5_1 -0.8(4) . .
C3_1 C4_1 C5_1 C6_1 -1.4(4) . .
C4_1 C5_1 C6_1 C1_1 2.4(4) . .
C4_1 C5_1 C6_1 N1_1 -176.5(3) . .
C2_1 C1_1 C6_1 C5_1 -1.2(4) . .
C13_1 C1_1 C6_1 C5_1 -179.5(3) . .
C2_1 C1_1 C6_1 N1_1 177.8(3) . .
C13_1 C1_1 C6_1 N1_1 -0.5(4) . .
C7_1 N1_1 C6_1 C5_1 16.3(4) . .
C7_1 N1_1 C6_1 C1_1 -162.7(3) . .
C6_1 N1_1 C7_1 C8_1 52.9(4) . .
C6_1 N1_1 C7_1 C12_1 -132.5(3) . .
N1_1 C7_1 C8_1 C9_1 180.0(2) . .
C12_1 C7_1 C8_1 C9_1 5.1(4) . .
N1_1 C7_1 C8_1 Cl1_1 1.7(4) . .
C12_1 C7_1 C8_1 Cl1_1 -173.23(19) . .
C7_1 C8_1 C9_1 C10_1 -2.5(4) . .
Cl1_1 C8_1 C9_1 C10_1 175.8(2) . .
C8_1 C9_1 C10_1 C11_1 -1.6(4) . .
C9_1 C10_1 C11_1 C12_1 2.9(4) . .
C10_1 C11_1 C12_1 C7_1 -0.1(4) . .
C10_1 C11_1 C12_1 Cl2_1 179.9(2) . .
N1_1 C7_1 C12_1 C11_1 -178.8(3) . .
C8_1 C7_1 C12_1 C11_1 -3.8(4) . .
N1_1 C7_1 C12_1 Cl2_1 1.2(4) . .
C8_1 C7_1 C12_1 Cl2_1 176.20(19) . .
C2_1 C1_1 C13_1 C14_1 106.0(3) . .
C6_1 C1_1 C13_1 C14_1 -75.8(3) . .
C1_1 C13_1 C14_1 O1_1 60.8(3) . .
C1_1 C13_1 C14_1 O2_1 -120.9(3) . .
C6_2 C1_2 C2_2 C3_2 0.9(4) . .
C13_2 C1_2 C2_2 C3_2 -174.9(3) . .
C1_2 C2_2 C3_2 C4_2 -0.4(5) . .
C2_2 C3_2 C4_2 C5_2 -1.3(4) . .
C3_2 C4_2 C5_2 C6_2 2.6(4) . .
C4_2 C5_2 C6_2 C1_2 -2.1(4) . .
C4_2 C5_2 C6_2 N1_2 178.6(3) . .
C2_2 C1_2 C6_2 C5_2 0.4(4) . .
C13_2 C1_2 C6_2 C5_2 176.0(3) . .
C2_2 C1_2 C6_2 N1_2 179.7(3) . .
C13_2 C1_2 C6_2 N1_2 -4.6(4) . .
C7_2 N1_2 C6_2 C5_2 -13.5(4) . .
C7_2 N1_2 C6_2 C1_2 167.2(3) . .
C6_2 N1_2 C7_2 C12_2 131.9(3) . .
C6_2 N1_2 C7_2 C8_2 -53.3(4) . .
N1_2 C7_2 C8_2 C9_2 -179.2(2) . .
C12_2 C7_2 C8_2 C9_2 -4.2(4) . .
N1_2 C7_2 C8_2 Cl1_2 -1.7(4) . .
C12_2 C7_2 C8_2 Cl1_2 173.3(2) . .
C7_2 C8_2 C9_2 C10_2 2.5(4) . .
Cl1_2 C8_2 C9_2 C10_2 -175.1(2) . .
C8_2 C9_2 C10_2 C11_2 1.6(4) . .
C9_2 C10_2 C11_2 C12_2 -3.7(4) . .
C10_2 C11_2 C12_2 C7_2 1.9(4) . .
C10_2 C11_2 C12_2 Cl2_2 -179.4(2) . .
N1_2 C7_2 C12_2 C11_2 177.1(2) . .
C8_2 C7_2 C12_2 C11_2 2.0(4) . .
N1_2 C7_2 C12_2 Cl2_2 -1.6(4) . .
C8_2 C7_2 C12_2 Cl2_2 -176.74(19) . .
C2_2 C1_2 C13_2 C14_2 -117.2(3) . .
C6_2 C1_2 C13_2 C14_2 67.3(4) . .
C1_2 C13_2 C14_2 O1_2 -13.8(4) . .
C1_2 C13_2 C14_2 O2_2 167.5(3) . .
C6_3 C1_3 C2_3 C3_3 -0.9(4) . .
C13_3 C1_3 C2_3 C3_3 -177.6(3) . .
C1_3 C2_3 C3_3 C4_3 -0.8(5) . .
C2_3 C3_3 C4_3 C5_3 1.3(5) . .
C3_3 C4_3 C5_3 C6_3 -0.2(4) . .
C4_3 C5_3 C6_3 C1_3 -1.5(4) . .
C4_3 C5_3 C6_3 N1_3 177.8(3) . .
C2_3 C1_3 C6_3 C5_3 2.0(4) . .
C13_3 C1_3 C6_3 C5_3 178.7(3) . .
C2_3 C1_3 C6_3 N1_3 -177.3(2) . .
C13_3 C1_3 C6_3 N1_3 -0.7(4) . .
C7_3 N1_3 C6_3 C5_3 -17.6(4) . .
C7_3 N1_3 C6_3 C1_3 161.7(3) . .
C6_3 N1_3 C7_3 C8_3 -52.0(4) . .
C6_3 N1_3 C7_3 C12_3 133.0(3) . .
N1_3 C7_3 C8_3 C9_3 179.5(2) . .
C12_3 C7_3 C8_3 C9_3 -5.2(4) . .
N1_3 C7_3 C8_3 Cl1_3 -2.2(4) . .
C12_3 C7_3 C8_3 Cl1_3 173.0(2) . .
C7_3 C8_3 C9_3 C10_3 2.9(4) . .
Cl1_3 C8_3 C9_3 C10_3 -175.4(2) . .
C8_3 C9_3 C10_3 C11_3 1.5(4) . .
C9_3 C10_3 C11_3 C12_3 -3.3(4) . .
C10_3 C11_3 C12_3 C7_3 0.8(4) . .
C10_3 C11_3 C12_3 Cl2_3 180.0(2) . .
C8_3 C7_3 C12_3 C11_3 3.3(4) . .
N1_3 C7_3 C12_3 C11_3 178.7(3) . .
C8_3 C7_3 C12_3 Cl2_3 -175.86(19) . .
N1_3 C7_3 C12_3 Cl2_3 -0.4(4) . .
C2_3 C1_3 C13_3 C14_3 -109.8(3) . .
C6_3 C1_3 C13_3 C14_3 73.6(4) . .
C1_3 C13_3 C14_3 O2_3 136.8(3) . .
C1_3 C13_3 C14_3 O1_3 -47.4(4) . .
C6_4 C1_4 C2_4 C3_4 -2.1(4) . .
C13_4 C1_4 C2_4 C3_4 174.5(3) . .
C1_4 C2_4 C3_4 C4_4 1.3(5) . .
C2_4 C3_4 C4_4 C5_4 0.7(5) . .
C3_4 C4_4 C5_4 C6_4 -1.9(4) . .
C4_4 C5_4 C6_4 C1_4 1.2(4) . .
C4_4 C5_4 C6_4 N1_4 -179.3(3) . .
C2_4 C1_4 C6_4 C5_4 0.8(4) . .
C13_4 C1_4 C6_4 C5_4 -175.7(3) . .
C2_4 C1_4 C6_4 N1_4 -178.7(3) . .
C13_4 C1_4 C6_4 N1_4 4.8(4) . .
C7_4 N1_4 C6_4 C5_4 13.5(4) . .
C7_4 N1_4 C6_4 C1_4 -167.0(3) . .
C6_4 N1_4 C7_4 C8_4 53.2(4) . .
C6_4 N1_4 C7_4 C12_4 -132.5(3) . .
N1_4 C7_4 C8_4 C9_4 179.5(2) . .
C12_4 C7_4 C8_4 C9_4 5.0(4) . .
N1_4 C7_4 C8_4 Cl1_4 1.4(4) . .
C12_4 C7_4 C8_4 Cl1_4 -173.17(19) . .
C7_4 C8_4 C9_4 C10_4 -3.0(4) . .
Cl1_4 C8_4 C9_4 C10_4 175.2(2) . .
C8_4 C9_4 C10_4 C11_4 -0.8(4) . .
C9_4 C10_4 C11_4 C12_4 2.4(4) . .
C10_4 C11_4 C12_4 C7_4 -0.2(4) . .
C10_4 C11_4 C12_4 Cl2_4 179.1(2) . .
N1_4 C7_4 C12_4 C11_4 -178.1(2) . .
C8_4 C7_4 C12_4 C11_4 -3.3(4) . .
N1_4 C7_4 C12_4 Cl2_4 2.5(3) . .
C8_4 C7_4 C12_4 Cl2_4 177.34(19) . .
C2_4 C1_4 C13_4 C14_4 112.1(3) . .
C6_4 C1_4 C13_4 C14_4 -71.4(4) . .
C1_4 C13_4 C14_4 O1_4 23.3(4) . .
C1_4 C13_4 C14_4 O2_4 -158.1(3) . .
O11 Na1 O12 Na3 -100.56(9) . 1_655
O14 Na1 O12 Na3 -175.58(11) . 1_655
O15 Na1 O12 Na3 127.51(9) . 1_655
O32 Na1 O12 Na3 -6.73(8) 1_655 1_655
O13 Na1 O12 Na3 54.50(14) . 1_655
Na2 Na1 O12 Na3 117.20(8) . 1_655
O11 Na1 O13 Na2 -111.98(12) . .
O14 Na1 O13 Na2 -43.01(7) . .
O15 Na1 O13 Na2 33.81(7) . .
O12 Na1 O13 Na2 106.33(12) . .
O32 Na1 O13 Na2 170.41(9) 1_655 .
Na3 Na1 O13 Na2 139.98(6) 1_655 .
O11 Na1 O14 Na2 -177.41(9) . .
O15 Na1 O14 Na2 -44.20(8) . .
O12 Na1 O14 Na2 -103.08(13) . .
O32 Na1 O14 Na2 93.28(12) 1_655 .
O13 Na1 O14 Na2 41.85(8) . .
Na3 Na1 O14 Na2 150.0(15) 1_655 .
O11 Na1 O15 Na2 116.61(11) . .
O14 Na1 O15 Na2 45.29(7) . .
O12 Na1 O15 Na2 -168.88(8) . .
O32 Na1 O15 Na2 -96.63(11) 1_655 .
O13 Na1 O15 Na2 -33.70(7) . .
Na3 Na1 O15 Na2 -135.49(6) 1_655 .
Na1 O15 Na2 O22 133.09(8) . .
Na1 O15 Na2 O13 35.95(7) . .
Na1 O15 Na2 O21 -131.31(8) . .
Na1 O15 Na2 O14 -45.28(7) . .
Na1 O15 Na2 O23 -32.9(6) . .
Na1 O15 Na2 Na3 -108.58(9) . .
Na1 O15 Na2 Na4 159.91(6) . .
Na1 O13 Na2 O22 -129.02(8) . .
Na1 O13 Na2 O15 -34.70(7) . .
Na1 O13 Na2 O21 70.8(4) . .
Na1 O13 Na2 O14 42.77(7) . .
Na1 O13 Na2 O23 136.22(8) . .
Na1 O13 Na2 Na3 114.39(7) . .
Na1 O13 Na2 Na4 -163.54(5) . .
Na1 O14 Na2 O22 34.2(7) . .
Na1 O14 Na2 O15 45.49(8) . .
Na1 O14 Na2 O13 -44.65(8) . .
Na1 O14 Na2 O21 141.50(9) . .
Na1 O14 Na2 O23 -132.44(8) . .
Na1 O14 Na2 Na3 -174.37(7) . .
Na1 O14 Na2 Na4 -176.61(11) . .
O11 Na1 Na2 O22 -170.80(13) . .
O14 Na1 Na2 O22 -174.36(12) . .
O15 Na1 Na2 O22 -61.89(11) . .
O12 Na1 Na2 O22 -47.85(13) . .
O32 Na1 Na2 O22 58.18(12) 1_655 .
O13 Na1 Na2 O22 69.03(11) . .
Na3 Na1 Na2 O22 7.78(12) 1_655 .
O11 Na1 Na2 O15 -108.91(14) . .
O14 Na1 Na2 O15 -112.48(11) . .
O12 Na1 Na2 O15 14.04(11) . .
O32 Na1 Na2 O15 120.07(11) 1_655 .
O13 Na1 Na2 O15 130.91(10) . .
Na3 Na1 Na2 O15 69.67(9) 1_655 .
O11 Na1 Na2 O13 120.17(13) . .
O14 Na1 Na2 O13 116.61(11) . .
O15 Na1 Na2 O13 -130.91(10) . .
O12 Na1 Na2 O13 -116.88(11) . .
O32 Na1 Na2 O13 -10.84(10) 1_655 .
Na3 Na1 Na2 O13 -61.24(9) 1_655 .
O11 Na1 Na2 O21 -44.83(15) . .
O14 Na1 Na2 O21 -48.39(11) . .
O15 Na1 Na2 O21 64.09(11) . .
O12 Na1 Na2 O21 78.13(12) . .
O32 Na1 Na2 O21 -175.84(10) 1_655 .
O13 Na1 Na2 O21 -165.00(11) . .
Na3 Na1 Na2 O21 133.76(9) 1_655 .
O11 Na1 Na2 O14 3.56(13) . .
O15 Na1 Na2 O14 112.48(11) . .
O12 Na1 Na2 O14 126.51(12) . .
O32 Na1 Na2 O14 -127.45(12) 1_655 .
O13 Na1 Na2 O14 -116.61(11) . .
Na3 Na1 Na2 O14 -177.85(11) 1_655 .
O11 Na1 Na2 O23 64.81(14) . .
O14 Na1 Na2 O23 61.25(11) . .
O15 Na1 Na2 O23 173.72(11) . .
O12 Na1 Na2 O23 -172.24(10) . .
O32 Na1 Na2 O23 -66.21(11) 1_655 .
O13 Na1 Na2 O23 -55.36(10) . .
Na3 Na1 Na2 O23 -116.61(9) 1_655 .
O11 Na1 Na2 Na3 10.76(14) . .
O14 Na1 Na2 Na3 7.20(9) . .
O15 Na1 Na2 Na3 119.67(9) . .
O12 Na1 Na2 Na3 133.71(9) . .
O32 Na1 Na2 Na3 -120.26(9) 1_655 .
O13 Na1 Na2 Na3 -109.41(9) . .
Na3 Na1 Na2 Na3 -170.66(7) 1_655 .
O11 Na1 Na2 Na4 177.55(16) . .
O14 Na1 Na2 Na4 173.99(19) . .
O15 Na1 Na2 Na4 -73.53(18) . .
O12 Na1 Na2 Na4 -59.5(2) . .
O32 Na1 Na2 Na4 46.5(2) 1_655 .
O13 Na1 Na2 Na4 57.38(18) . .
Na3 Na1 Na2 Na4 -3.9(2) 1_655 .
O22 Na2 O21 Na3 -108.05(8) . .
O15 Na2 O21 Na3 156.93(8) . .
O13 Na2 O21 Na3 52.2(4) . .
O14 Na2 O21 Na3 79.91(8) . .
O23 Na2 O21 Na3 -13.42(7) . .
Na1 Na2 O21 Na3 114.07(8) . .
Na4 Na2 O21 Na3 -78.19(6) . .
O15 Na2 O22 Na4 143.67(9) . .
O13 Na2 O22 Na4 -127.59(9) . .
O21 Na2 O22 Na4 47.96(10) . .
O14 Na2 O22 Na4 154.7(6) . .
O23 Na2 O22 Na4 -38.68(10) . .
Na1 Na2 O22 Na4 -174.55(7) . .
Na3 Na2 O22 Na4 4.19(10) . .
O22 Na2 O23 Na3 108.46(8) . .
O15 Na2 O23 Na3 -85.5(5) . .
O13 Na2 O23 Na3 -154.39(8) . .
O21 Na2 O23 Na3 13.62(7) . .
O14 Na2 O23 Na3 -73.46(8) . .
Na1 Na2 O23 Na3 -114.67(7) . .
Na4 Na2 O23 Na3 82.81(6) . .
Na2 O23 Na3 O21 -13.46(7) . .
Na2 O23 Na3 O31 96.94(8) . .
Na2 O23 Na3 O32 175.61(8) . .
Na2 O23 Na3 O12 -67.5(7) . 1_455
Na2 O23 Na3 O33 -100.58(8) . .
Na2 O23 Na3 Na1 -169.85(8) . 1_455
Na2 O23 Na3 Na4 -75.11(6) . .
Na2 O21 Na3 O23 13.62(7) . .
Na2 O21 Na3 O31 -70.82(9) . .
Na2 O21 Na3 O32 142.5(4) . .
Na2 O21 Na3 O12 -172.62(8) . 1_455
Na2 O21 Na3 O33 98.72(8) . .
Na2 O21 Na3 Na1 174.81(6) . 1_455
Na2 O21 Na3 Na4 71.52(6) . .
O22 Na2 Na3 O23 -79.83(10) . .
O15 Na2 Na3 O23 166.24(13) . .
O13 Na2 Na3 O23 32.66(11) . .
O21 Na2 Na3 O23 -160.35(11) . .
O14 Na2 Na3 O23 104.29(10) . .
Na1 Na2 Na3 O23 98.83(10) . .
Na4 Na2 Na3 O23 -76.98(8) . .
O22 Na2 Na3 O21 80.52(10) . .
O15 Na2 Na3 O21 -33.42(12) . .
O13 Na2 Na3 O21 -167.00(12) . .
O14 Na2 Na3 O21 -95.36(10) . .
O23 Na2 Na3 O21 160.35(11) . .
Na1 Na2 Na3 O21 -100.82(9) . .
Na4 Na2 Na3 O21 83.37(8) . .
O22 Na2 Na3 O31 -162.08(9) . .
O15 Na2 Na3 O31 83.98(12) . .
O13 Na2 Na3 O31 -49.60(11) . .
O21 Na2 Na3 O31 117.40(10) . .
O14 Na2 Na3 O31 22.04(9) . .
O23 Na2 Na3 O31 -82.25(10) . .
Na1 Na2 Na3 O31 16.58(9) . .
Na4 Na2 Na3 O31 -159.23(7) . .
O22 Na2 Na3 O32 -87.33(14) . .
O15 Na2 Na3 O32 158.74(13) . .
O13 Na2 Na3 O32 25.16(16) . .
O21 Na2 Na3 O32 -167.85(15) . .
O14 Na2 Na3 O32 96.79(14) . .
O23 Na2 Na3 O32 -7.50(14) . .
Na1 Na2 Na3 O32 91.33(13) . .
Na4 Na2 Na3 O32 -84.48(12) . .
O22 Na2 Na3 O12 90.53(11) . 1_455
O15 Na2 Na3 O12 -23.41(14) . 1_455
O13 Na2 Na3 O12 -156.99(11) . 1_455
O21 Na2 Na3 O12 10.01(11) . 1_455
O14 Na2 Na3 O12 -85.35(11) . 1_455
O23 Na2 Na3 O12 170.35(12) . 1_455
Na1 Na2 Na3 O12 -90.81(11) . 1_455
Na4 Na2 Na3 O12 93.38(9) . 1_455
O22 Na2 Na3 O33 -0.96(10) . .
O15 Na2 Na3 O33 -114.90(11) . .
O13 Na2 Na3 O33 111.52(10) . .
O21 Na2 Na3 O33 -81.48(10) . .
O14 Na2 Na3 O33 -176.84(9) . .
O23 Na2 Na3 O33 78.87(10) . .
Na1 Na2 Na3 O33 177.70(8) . .
Na4 Na2 Na3 O33 1.89(6) . .
O22 Na2 Na3 Na1 52.3(3) . 1_455
O15 Na2 Na3 Na1 -61.7(3) . 1_455
O13 Na2 Na3 Na1 164.7(3) . 1_455
O21 Na2 Na3 Na1 -28.3(3) . 1_455
O14 Na2 Na3 Na1 -123.6(3) . 1_455
O23 Na2 Na3 Na1 132.1(3) . 1_455
Na1 Na2 Na3 Na1 -129.1(3) . 1_455
Na4 Na2 Na3 Na1 55.1(3) . 1_455
O22 Na2 Na3 Na4 -2.85(7) . .
O15 Na2 Na3 Na4 -116.78(10) . .
O13 Na2 Na3 Na4 109.64(9) . .
O21 Na2 Na3 Na4 -83.37(8) . .
O14 Na2 Na3 Na4 -178.73(7) . .
O23 Na2 Na3 Na4 76.98(8) . .
Na1 Na2 Na3 Na4 175.81(7) . .
O23 Na3 O32 Na1 166.36(8) . 1_455
O21 Na3 O32 Na1 38.6(5) . 1_455
O31 Na3 O32 Na1 -109.75(9) . 1_455
O12 Na3 O32 Na1 -6.72(8) 1_455 1_455
O33 Na3 O32 Na1 82.52(8) . 1_455
Na2 Na3 O32 Na1 171.68(8) . 1_455
Na4 Na3 O32 Na1 104.80(7) . 1_455
O23 Na3 O33 Na4 40.66(10) . .
O21 Na3 O33 Na4 -46.01(10) . .
O31 Na3 O33 Na4 103.6(2) . .
O32 Na3 O33 Na4 141.93(11) . .
O12 Na3 O33 Na4 -135.15(11) 1_455 .
Na2 Na3 O33 Na4 -2.83(10) . .
Na1 Na3 O33 Na4 -175.88(10) 1_455 .
Na2 O22 Na4 O43 77.89(10) . .
Na2 O22 Na4 O41 -82.85(9) . .
Na2 O22 Na4 O33 -8.16(15) . .
Na2 O22 Na4 O42 -171.53(10) . .
Na2 O22 Na4 Na3 -3.51(8) . .
Na3 O33 Na4 O43 -82.77(10) . .
Na3 O33 Na4 O41 82.39(10) . .
Na3 O33 Na4 O22 7.73(16) . .
Na3 O33 Na4 O42 165.55(11) . .
Na3 O33 Na4 Na2 2.66(9) . .
O22 Na2 Na4 O43 -101.89(11) . .
O15 Na2 Na4 O43 -147.62(9) . .
O13 Na2 Na4 O43 -38.36(9) . .
O21 Na2 Na4 O43 130.24(8) . .
O14 Na2 Na4 O43 84.87(15) . .
O23 Na2 Na4 O43 34.75(8) . .
Na1 Na2 Na4 O43 -86.50(18) . .
Na3 Na2 Na4 O43 82.47(6) . .
O22 Na2 Na4 O41 91.05(11) . .
O15 Na2 Na4 O41 45.31(10) . .
O13 Na2 Na4 O41 154.57(9) . .
O21 Na2 Na4 O41 -36.83(8) . .
O14 Na2 Na4 O41 -82.20(16) . .
O23 Na2 Na4 O41 -132.31(9) . .
Na1 Na2 Na4 O41 106.43(18) . .
Na3 Na2 Na4 O41 -84.59(7) . .
O15 Na2 Na4 O22 -45.74(12) . .
O13 Na2 Na4 O22 63.52(12) . .
O21 Na2 Na4 O22 -127.88(12) . .
O14 Na2 Na4 O22 -173.24(18) . .
O23 Na2 Na4 O22 136.64(11) . .
Na1 Na2 Na4 O22 15.38(19) . .
Na3 Na2 Na4 O22 -175.64(10) . .
O22 Na2 Na4 O33 173.65(12) . .
O15 Na2 Na4 O33 127.92(10) . .
O13 Na2 Na4 O33 -122.82(10) . .
O21 Na2 Na4 O33 45.78(9) . .
O14 Na2 Na4 O33 0.41(16) . .
O23 Na2 Na4 O33 -49.71(8) . .
Na1 Na2 Na4 O33 -170.96(17) . .
Na3 Na2 Na4 O33 -1.99(7) . .
O22 Na2 Na4 O42 12.01(13) . .
O15 Na2 Na4 O42 -33.73(14) . .
O13 Na2 Na4 O42 75.53(13) . .
O21 Na2 Na4 O42 -115.87(12) . .
O14 Na2 Na4 O42 -161.24(16) . .
O23 Na2 Na4 O42 148.64(12) . .
Na1 Na2 Na4 O42 27.4(2) . .
Na3 Na2 Na4 O42 -163.63(11) . .
O22 Na2 Na4 Na3 175.64(10) . .
O15 Na2 Na4 Na3 129.90(9) . .
O13 Na2 Na4 Na3 -120.84(8) . .
O21 Na2 Na4 Na3 47.76(6) . .
O14 Na2 Na4 Na3 2.40(14) . .
O23 Na2 Na4 Na3 -47.72(6) . .
Na1 Na2 Na4 Na3 -168.97(18) . .
O23 Na3 Na4 O43 -38.84(9) . .
O21 Na3 Na4 O43 -140.70(9) . .
O31 Na3 Na4 O43 -52.74(14) . .
O32 Na3 Na4 O43 51.00(9) . .
O12 Na3 Na4 O43 142.25(9) 1_455 .
O33 Na3 Na4 O43 92.46(12) . .
Na2 Na3 Na4 O43 -90.84(7) . .
Na1 Na3 Na4 O43 96.99(7) 1_455 .
O23 Na3 Na4 O41 136.97(9) . .
O21 Na3 Na4 O41 35.11(8) . .
O31 Na3 Na4 O41 123.08(14) . .
O32 Na3 Na4 O41 -133.19(9) . .
O12 Na3 Na4 O41 -41.93(9) 1_455 .
O33 Na3 Na4 O41 -91.72(12) . .
Na2 Na3 Na4 O41 84.98(7) . .
Na1 Na3 Na4 O41 -87.20(7) 1_455 .
O23 Na3 Na4 O22 54.71(9) . .
O21 Na3 Na4 O22 -47.15(8) . .
O31 Na3 Na4 O22 40.82(14) . .
O32 Na3 Na4 O22 144.55(9) . .
O12 Na3 Na4 O22 -124.19(9) 1_455 .
O33 Na3 Na4 O22 -173.98(13) . .
Na2 Na3 Na4 O22 2.72(6) . .
Na1 Na3 Na4 O22 -169.46(7) 1_455 .
O23 Na3 Na4 O33 -131.31(13) . .
O21 Na3 Na4 O33 126.83(12) . .
O31 Na3 Na4 O33 -145.20(17) . .
O32 Na3 Na4 O33 -41.47(12) . .
O12 Na3 Na4 O33 49.79(12) 1_455 .
Na2 Na3 Na4 O33 176.70(11) . .
Na1 Na3 Na4 O33 4.52(11) 1_455 .
O23 Na3 Na4 O42 -176.9(3) . .
O21 Na3 Na4 O42 81.3(3) . .
O31 Na3 Na4 O42 169.3(3) . .
O32 Na3 Na4 O42 -87.0(3) . .
O12 Na3 Na4 O42 4.2(3) 1_455 .
O33 Na3 Na4 O42 -45.5(3) . .
Na2 Na3 Na4 O42 131.2(3) . .
Na1 Na3 Na4 O42 -41.0(3) 1_455 .
O23 Na3 Na4 Na2 51.99(7) . .
O21 Na3 Na4 Na2 -49.87(6) . .
O31 Na3 Na4 Na2 38.10(12) . .
O32 Na3 Na4 Na2 141.83(8) . .
O12 Na3 Na4 Na2 -126.91(8) 1_455 .
O33 Na3 Na4 Na2 -176.70(11) . .
Na1 Na3 Na4 Na2 -172.18(5) 1_455 .
